data_7109119
loop_
_publ_author_name
'David Bardelang'
'Michel Giorgi'
'Cedric Pardanaud'
'Virginie Hornebecq'
'Egon Rizzato'
'Paul Tordo'
'Olivier Ouari'

_publ_section_title
;
 Organic multishell isostructural host-guest crystals: fullerenes C60
 inside a nitroxide open framework
;
_journal_name_full Chem.Commun.
_journal_page_first 3519
_journal_paper_doi 10.1039/c3cc00170a
_journal_volume 49
_journal_year 2013
_chemical_compound_source 'synthesis as described'
_chemical_formula_moiety 'C11.5 H20 N1 O3'
_chemical_formula_sum 'C11.5 H20 N O3'
_chemical_formula_weight 220.29
_chemical_name_systematic
;
?
;
_space_group_IT_number 167
_symmetry_cell_setting trigonal
_symmetry_Int_Tables_number 167
_symmetry_space_group_name_Hall '-R 3 2"c'
_symmetry_space_group_name_H-M 'R -3 c :H'
_atom_sites_solution_hydrogens geom
_atom_sites_solution_primary direct
_atom_sites_solution_secondary difmap
_audit_conform_dict_location ftp://ftp.iucr.org/pub/cif_core.dic
_audit_conform_dict_name cif_core.dic
_audit_conform_dict_version 2.4
_audit_creation_date 2013-02-08T13:39:34-00:00
_audit_creation_method 'WinGX routine CIF_UPDATE'
_cell_angle_alpha 90
_cell_angle_beta 90
_cell_angle_gamma 120
_cell_formula_units_Z 36
_cell_length_a 25.1752(7)
_cell_length_b 25.1752(7)
_cell_length_c 30.0006(5)
_cell_measurement_reflns_used 58532
_cell_measurement_temperature 293(2)
_cell_measurement_theta_max 28.24
_cell_measurement_theta_min 1.62
_cell_measurement_wavelength 0.71073
_cell_volume 16466.7(7)
_computing_molecular_graphics 'Ortep-3 for Windows (Farrugia, 1997)'
_computing_publication_material 'WinGX publication routines (Farrugia, 1999)'
_computing_structure_refinement 'SHELXL-97 (Sheldrick, 1997)'
_computing_structure_solution 'SHELXS-97 (Sheldrick, 1990)'
_diffrn_ambient_temperature 293(2)
_diffrn_measured_fraction_theta_full 0.976
_diffrn_measured_fraction_theta_max 0.976
_diffrn_measurement_device_type KappaCCD
_diffrn_measurement_method 'Omega + Phi scan'
_diffrn_radiation_monochromator graphite
_diffrn_radiation_probe x-ray
_diffrn_radiation_type MoK\a
_diffrn_radiation_wavelength 0.71073
_diffrn_reflns_av_R_equivalents 0.0256
_diffrn_reflns_av_unetI/netI 0.0325
_diffrn_reflns_limit_h_max 33
_diffrn_reflns_limit_h_min 0
_diffrn_reflns_limit_k_max 0
_diffrn_reflns_limit_k_min -28
_diffrn_reflns_limit_l_max 37
_diffrn_reflns_limit_l_min -38
_diffrn_reflns_number 8536
_diffrn_reflns_theta_full 28.24
_diffrn_reflns_theta_max 28.24
_diffrn_reflns_theta_min 1.62
_diffrn_standards_number 0
_exptl_absorpt_coefficient_mu 0.057
_exptl_absorpt_correction_type none
_exptl_crystal_colour purple
_exptl_crystal_density_diffrn 0.800
_exptl_crystal_density_method 'not measured'
_exptl_crystal_description prism
_exptl_crystal_F_000 4320
_exptl_crystal_size_max 0.3
_exptl_crystal_size_mid 0.3
_exptl_crystal_size_min 0.25
_platon_squeeze_details
;
;
_refine_diff_density_max 0.28
_refine_diff_density_min -0.219
_refine_diff_density_rms 0.05
_refine_ls_extinction_method none
_refine_ls_goodness_of_fit_ref 1.037
_refine_ls_hydrogen_treatment constr
_refine_ls_matrix_type full
_refine_ls_number_parameters 141
_refine_ls_number_reflns 4431
_refine_ls_number_restraints 0
_refine_ls_restrained_S_all 1.037
_refine_ls_R_factor_all 0.1172
_refine_ls_R_factor_gt 0.0742
_refine_ls_shift/su_max 0.073
_refine_ls_shift/su_mean 0.011
_refine_ls_structure_factor_coef Fsqd
_refine_ls_weighting_details 'calc w=1/[\s^2^(Fo^2^)+(0.1812P)^2^+0.0000P] where P=(Fo^2^+2Fc^2^)/3'
_refine_ls_weighting_scheme calc
_refine_ls_wR_factor_gt 0.2537
_refine_ls_wR_factor_ref 0.2886
_reflns_number_gt 2366
_reflns_number_total 4431
_reflns_threshold_expression >2sigma(I)
_cod_data_source_file c3cc00170a.txt
_cod_data_source_block redc2
_cod_original_sg_symbol_H-M 'R -3 c'
_cod_original_formula_sum 'C11.5 H20 N1 O3'
_cod_database_code 7109119

loop_
_symmetry_equiv_pos_as_xyz
'x, y, z'
'-y, x-y, z'
'-x+y, -x, z'
'x-y, -y, -z+1/2'
'-x, -x+y, -z+1/2'
'y, x, -z+1/2'
'x+2/3, y+1/3, z+1/3'
'-y+2/3, x-y+1/3, z+1/3'
'-x+y+2/3, -x+1/3, z+1/3'
'x-y+2/3, -y+1/3, -z+5/6'
'-x+2/3, -x+y+1/3, -z+5/6'
'y+2/3, x+1/3, -z+5/6'
'x+1/3, y+2/3, z+2/3'
'-y+1/3, x-y+2/3, z+2/3'
'-x+y+1/3, -x+2/3, z+2/3'
'x-y+1/3, -y+2/3, -z+7/6'
'-x+1/3, -x+y+2/3, -z+7/6'
'y+1/3, x+2/3, -z+7/6'
'-x, -y, -z'
'y, -x+y, -z'
'x-y, x, -z'
'-x+y, y, z-1/2'
'x, x-y, z-1/2'
'-y, -x, z-1/2'
'-x+2/3, -y+1/3, -z+1/3'
'y+2/3, -x+y+1/3, -z+1/3'
'x-y+2/3, x+1/3, -z+1/3'
'-x+y+2/3, y+1/3, z-1/6'
'x+2/3, x-y+1/3, z-1/6'
'-y+2/3, -x+1/3, z-1/6'
'-x+1/3, -y+2/3, -z+2/3'
'y+1/3, -x+y+2/3, -z+2/3'
'x-y+1/3, x+2/3, -z+2/3'
'-x+y+1/3, y+2/3, z+1/6'
'x+1/3, x-y+2/3, z+1/6'
'-y+1/3, -x+2/3, z+1/6'

loop_
_atom_site_label
_atom_site_type_symbol
_atom_site_fract_x
_atom_site_fract_y
_atom_site_fract_z
_atom_site_U_iso_or_equiv
_atom_site_adp_type
_atom_site_occupancy
_atom_site_symmetry_multiplicity
_atom_site_calc_flag
_atom_site_refinement_flags
O001 O 0.74981(6) 0.10394(6) 0.06465(4) 0.0616(4) Uani 1 1 d .
O002 O 0.76801(7) 0.04750(7) 0.11725(4) 0.0670(5) Uani 1 1 d .
O003 O 0.94772(8) 0.22087(8) 0.01277(6) 0.0957(7) Uani 1 1 d .
N004 N 0.90373(8) 0.17983(8) 0.03594(6) 0.0691(6) Uani 1 1 d .
C005 C 0.6667 0.00128(11) 0.0833 0.0577(7) Uani 1 2 d S
C006 C 0.71603(9) -0.00874(10) 0.10364(7) 0.0642(6) Uani 1 1 d .
H00A H 0.6993 -0.0357 0.1292 0.077 Uiso 1 1 calc R
H00B H 0.7288 -0.0287 0.082 0.077 Uiso 1 1 calc R
C007 C 0.69656(10) 0.05075(10) 0.04750(6) 0.0620(5) Uani 1 1 d .
H00C H 0.7082 0.0345 0.0224 0.074 Uiso 1 1 calc R
H00D H 0.6672 0.0622 0.037 0.074 Uiso 1 1 calc R
C008 C 0.82506(10) 0.07195(10) 0.04780(6) 0.0625(6) Uani 1 1 d .
H00E H 0.7933 0.0367 0.032 0.075 Uiso 1 1 calc R
H00F H 0.8503 0.0586 0.0632 0.075 Uiso 1 1 calc R
C009 C 0.79446(10) 0.09193(9) 0.08260(6) 0.0596(5) Uani 1 1 d .
C010 C 0.88645(12) 0.20237(10) 0.07641(8) 0.0770(7) Uani 1 1 d .
C011 C 0.84243(11) 0.14916(11) 0.10563(7) 0.0762(7) Uani 1 1 d .
H01A H 0.8665 0.1379 0.1245 0.091 Uiso 1 1 calc R
H01B H 0.8215 0.1637 0.125 0.091 Uiso 1 1 calc R
C012 C 0.86495(11) 0.12055(10) 0.01355(7) 0.0681(6) Uani 1 1 d .
C013 C 0.85737(16) 0.24003(13) 0.06069(12) 0.1061(10) Uani 1 1 d .
H01C H 0.8204 0.214 0.0445 0.159 Uiso 1 1 calc R
H01D H 0.8856 0.2726 0.0417 0.159 Uiso 1 1 calc R
H01E H 0.8479 0.257 0.0861 0.159 Uiso 1 1 calc R
C014 C 0.82669(14) 0.12866(14) -0.02197(8) 0.0991(10) Uani 1 1 d .
H01F H 0.8 0.1408 -0.0082 0.149 Uiso 1 1 calc R
H01G H 0.8026 0.0906 -0.0375 0.149 Uiso 1 1 calc R
H01H H 0.8533 0.1597 -0.0427 0.149 Uiso 1 1 calc R
C015 C 0.94498(15) 0.24338(15) 0.10233(11) 0.1199(12) Uani 1 1 d .
H01I H 0.9727 0.277 0.0838 0.18 Uiso 1 1 calc R
H01J H 0.964 0.2201 0.1111 0.18 Uiso 1 1 calc R
H01K H 0.9352 0.2589 0.1284 0.18 Uiso 1 1 calc R
C016 C 0.90763(14) 0.10093(14) -0.00791(10) 0.1058(10) Uani 1 1 d .
H01L H 0.9318 0.0961 0.0148 0.159 Uiso 1 1 calc R
H01M H 0.9343 0.1317 -0.0288 0.159 Uiso 1 1 calc R
H01N H 0.8836 0.0627 -0.0232 0.159 Uiso 1 1 calc R

loop_
_atom_site_aniso_label
_atom_site_aniso_U_11
_atom_site_aniso_U_22
_atom_site_aniso_U_33
_atom_site_aniso_U_23
_atom_site_aniso_U_13
_atom_site_aniso_U_12
O001 0.0658(9) 0.0570(8) 0.0594(8) 0.0086(6) 0.0092(6) 0.0288(7)
O002 0.0580(9) 0.0711(10) 0.0569(8) 0.0153(6) 0.0063(6) 0.0211(7)
O003 0.0877(12) 0.0655(11) 0.1019(13) 0.0136(9) 0.0372(10) 0.0142(9)
N004 0.0653(11) 0.0516(10) 0.0689(10) 0.0052(8) 0.0191(8) 0.0130(9)
C005 0.0632(17) 0.0554(11) 0.0572(14) 0.0058(6) 0.0115(12) 0.0316(9)
C006 0.0575(12) 0.0601(12) 0.0704(12) 0.0167(9) 0.0107(9) 0.0259(10)
C007 0.0614(13) 0.0703(14) 0.0556(10) 0.0045(9) 0.0036(9) 0.0338(11)
C008 0.0561(12) 0.0550(12) 0.0650(12) -0.0017(9) 0.0060(9) 0.0192(9)
C009 0.0607(12) 0.0611(12) 0.0500(10) 0.0062(8) 0.0090(8) 0.0252(10)
C010 0.0775(15) 0.0565(13) 0.0739(13) -0.0072(10) 0.0136(11) 0.0161(12)
C011 0.0768(15) 0.0720(14) 0.0599(12) -0.0093(10) 0.0058(10) 0.0223(13)
C012 0.0638(13) 0.0601(13) 0.0628(12) -0.0021(9) 0.0156(9) 0.0177(10)
C013 0.126(3) 0.0698(17) 0.120(2) 0.0064(15) 0.0376(19) 0.0469(17)
C014 0.103(2) 0.097(2) 0.0613(14) 0.0123(13) 0.0098(13) 0.0230(16)
C015 0.101(2) 0.083(2) 0.105(2) -0.0251(16) -0.0007(17) -0.0065(17)
C016 0.098(2) 0.0865(19) 0.1152(19) -0.0075(16) 0.0490(17) 0.0327(16)

loop_
_atom_type_symbol
_atom_type_description
_atom_type_scat_dispersion_real
_atom_type_scat_dispersion_imag
_atom_type_scat_source
C C 0.0033 0.0016 'International Tables Vol C Tables 4.2.6.8 and 6.1.1.4'
H H 0 0 'International Tables Vol C Tables 4.2.6.8 and 6.1.1.4'
N N 0.0061 0.0033 'International Tables Vol C Tables 4.2.6.8 and 6.1.1.4'
O O 0.0106 0.006 'International Tables Vol C Tables 4.2.6.8 and 6.1.1.4'

loop_
_geom_angle_atom_site_label_1
_geom_angle_atom_site_label_2
_geom_angle_atom_site_label_3
_geom_angle
_geom_angle_site_symmetry_1
_geom_angle_site_symmetry_3
C009 O001 C007 114.20(15) . .
C009 O002 C006 114.05(15) . .
O003 N004 C012 115.99(17) . .
O003 N004 C010 115.72(17) . .
C012 N004 C010 125.69(16) . .
C006 C005 C006 109.5(2) . 17_654
C006 C005 C007 110.37(11) . 17_654
C006 C005 C007 107.94(11) 17_654 17_654
C006 C005 C007 107.94(11) . .
C006 C005 C007 110.37(11) 17_654 .
C007 C005 C007 110.7(2) 17_654 .
O002 C006 C005 111.86(17) . .
O002 C006 H00A 109.2 . .
C005 C006 H00A 109.2 . .
O002 C006 H00B 109.2 . .
C005 C006 H00B 109.2 . .
H00A C006 H00B 107.9 . .
O001 C007 C005 110.97(13) . .
O001 C007 H00C 109.4 . .
C005 C007 H00C 109.4 . .
O001 C007 H00D 109.4 . .
C005 C007 H00D 109.4 . .
H00C C007 H00D 108.0 . .
C009 C008 C012 115.78(17) . .
C009 C008 H00E 108.3 . .
C012 C008 H00E 108.3 . .
C009 C008 H00F 108.3 . .
C012 C008 H00F 108.3 . .
H00E C008 H00F 107.4 . .
O001 C009 O002 109.71(16) . .
O001 C009 C011 108.29(18) . .
O002 C009 C011 104.63(15) . .
O001 C009 C008 113.46(15) . .
O002 C009 C008 110.84(16) . .
C011 C009 C008 109.50(17) . .
N004 C010 C011 110.90(18) . .
N004 C010 C015 107.8(2) . .
C011 C010 C015 109.6(2) . .
N004 C010 C013 107.7(2) . .
C011 C010 C013 111.1(2) . .
C015 C010 C013 109.7(2) . .
C009 C011 C010 117.46(17) . .
C009 C011 H01A 107.9 . .
C010 C011 H01A 107.9 . .
C009 C011 H01B 107.9 . .
C010 C011 H01B 107.9 . .
H01A C011 H01B 107.2 . .
N004 C012 C014 109.1(2) . .
N004 C012 C008 109.98(16) . .
C014 C012 C008 111.90(19) . .
N004 C012 C016 107.6(2) . .
C014 C012 C016 110.1(2) . .
C008 C012 C016 108.1(2) . .
C010 C013 H01C 109.5 . .
C010 C013 H01D 109.5 . .
H01C C013 H01D 109.5 . .
C010 C013 H01E 109.5 . .
H01C C013 H01E 109.5 . .
H01D C013 H01E 109.5 . .
C012 C014 H01F 109.5 . .
C012 C014 H01G 109.5 . .
H01F C014 H01G 109.5 . .
C012 C014 H01H 109.5 . .
H01F C014 H01H 109.5 . .
H01G C014 H01H 109.5 . .
C010 C015 H01I 109.5 . .
C010 C015 H01J 109.5 . .
H01I C015 H01J 109.5 . .
C010 C015 H01K 109.5 . .
H01I C015 H01K 109.5 . .
H01J C015 H01K 109.5 . .
C012 C016 H01L 109.5 . .
C012 C016 H01M 109.5 . .
H01L C016 H01M 109.5 . .
C012 C016 H01N 109.5 . .
H01L C016 H01N 109.5 . .
H01M C016 H01N 109.5 . .

loop_
_geom_bond_atom_site_label_1
_geom_bond_atom_site_label_2
_geom_bond_distance
_geom_bond_site_symmetry_2
O001 C009 1.409(2) .
O001 C007 1.435(2) .
O002 C009 1.425(2) .
O002 C006 1.425(3) .
O003 N004 1.278(2) .
N004 C012 1.474(3) .
N004 C010 1.494(3) .
C005 C006 1.514(3) .
C005 C006 1.514(3) 17_654
C005 C007 1.528(2) 17_654
C005 C007 1.528(2) .
C006 H00A 0.9700 .
C006 H00B 0.9700 .
C007 H00C 0.9700 .
C007 H00D 0.9700 .
C008 C009 1.524(3) .
C008 C012 1.527(3) .
C008 H00E 0.9700 .
C008 H00F 0.9700 .
C009 C011 1.507(3) .
C010 C011 1.519(3) .
C010 C015 1.523(4) .
C010 C013 1.534(4) .
C011 H01A 0.9700 .
C011 H01B 0.9700 .
C012 C014 1.517(4) .
C012 C016 1.531(4) .
C013 H01C 0.9600 .
C013 H01D 0.9600 .
C013 H01E 0.9600 .
C014 H01F 0.9600 .
C014 H01G 0.9600 .
C014 H01H 0.9600 .
C015 H01I 0.9600 .
C015 H01J 0.9600 .
C015 H01K 0.9600 .
C016 H01L 0.9600 .
C016 H01M 0.9600 .
C016 H01N 0.9600 .

loop_
_platon_squeeze_void_nr
_platon_squeeze_void_average_x
_platon_squeeze_void_average_y
_platon_squeeze_void_average_z
_platon_squeeze_void_volume
_platon_squeeze_void_count_electrons
_platon_squeeze_void_content
1 0.000 0.000 -0.001 2312 723 ' '
2 0.333 0.667 0.261 2297 722 ' '
3 0.667 0.333 0.427 2297 722 ' '
